data_1574924
loop_
_publ_author_name
'Ray, Ranay Kumar'
'Sudhadevi Antharjanam, P. K.'
'Chakraborty, Debashis'

_publ_section_title
;
 Efficient and controlled ring-opening copolymerization of cyclohexene
 oxide with cyclic anhydrides catalyzed by proline-based chiral alkyl
 Al(III) compounds.
;
_journal_issue 0
_journal_name_full 'Faraday discussions'
_journal_page_first 191
_journal_page_last 211
_journal_paper_doi 10.1039/d5fd00048c
_journal_volume 262
_journal_year 2026
_chemical_absolute_configuration ad
_chemical_formula_moiety 'C24 H32 Al N O3, C7 H8 '
_chemical_formula_sum 'C31 H40 Al N O3'
_chemical_formula_weight 501.62
_space_group_crystal_system orthorhombic
_space_group_IT_number 19
_space_group_name_Hall 'P 2ac 2ab'
_space_group_name_H-M_alt 'P 21 21 21'
_atom_sites_solution_hydrogens geom
_audit_creation_method SHELXL-2019/3
_audit_update_record
;
2025-04-23 deposited with the CCDC.	2025-06-19 downloaded from the CCDC.
;
_cell_angle_alpha 90
_cell_angle_beta 90
_cell_angle_gamma 90
_cell_formula_units_Z 4
_cell_length_a 9.4226(4)
_cell_length_b 14.8275(5)
_cell_length_c 20.4148(8)
_cell_measurement_reflns_used 9907
_cell_measurement_temperature 100(2)
_cell_measurement_theta_max 28.28
_cell_measurement_theta_min 2.75
_cell_volume 2852.23(19)
_computing_cell_refinement 'APEX4 V8.40B (Bruker, 2021)'
_computing_data_collection 'APEX4 (Bruker, v2021.4-0)'
_computing_data_reduction 'SAINT/XPREP (Bruker, 2021)'
_computing_molecular_graphics 'ORTEP3 (Farrugia, 2012) '
_computing_publication_material 'SHELXL-2019/3 (Sheldrick, 2019)'
_computing_structure_refinement 'SHELXL-2019/3 (Sheldrick, 2019)'
_computing_structure_solution 'SHELXT-2018/2 (Sheldrick, 2018)'
_diffrn_ambient_temperature 100(2)
_diffrn_measured_fraction_theta_full 0.996
_diffrn_measured_fraction_theta_max 0.996
_diffrn_measurement_device_type 'Bruker D8 VENTURE diffractometer equipped with PHOTON II detector'
_diffrn_measurement_method 'omega and phi scans'
_diffrn_radiation_source 'fine-focus sealed tube'
_diffrn_radiation_type MoK\a
_diffrn_radiation_wavelength 0.71073
_diffrn_reflns_av_R_equivalents 0.0625
_diffrn_reflns_av_unetI/netI 0.0266
_diffrn_reflns_Laue_measured_fraction_full 0.996
_diffrn_reflns_Laue_measured_fraction_max 0.996
_diffrn_reflns_limit_h_max 11
_diffrn_reflns_limit_h_min -11
_diffrn_reflns_limit_k_max 17
_diffrn_reflns_limit_k_min -17
_diffrn_reflns_limit_l_max 24
_diffrn_reflns_limit_l_min -24
_diffrn_reflns_number 65234
_diffrn_reflns_point_group_measured_fraction_full 0.997
_diffrn_reflns_point_group_measured_fraction_max 0.997
_diffrn_reflns_theta_full 25.242
_diffrn_reflns_theta_max 25.499
_diffrn_reflns_theta_min 2.747
_exptl_absorpt_coefficient_mu 0.102
_exptl_absorpt_correction_T_max 0.963
_exptl_absorpt_correction_T_min 0.946
_exptl_absorpt_correction_type multi-scan
_exptl_absorpt_process_details
;
 SADABS-2016/2 - Bruker AXS area detector scaling and absorption 
 correction
 Reference: Krause, L., Herbst-Irmer, R., Sheldrick G.M. & Stalke D.,
 J. Appl. Cryst. 48 (2015) 3-10.
;
_exptl_crystal_colour colourless
_exptl_crystal_density_diffrn 1.168
_exptl_crystal_description block
_exptl_crystal_F_000 1080
_exptl_crystal_size_max 0.245
_exptl_crystal_size_mid 0.239
_exptl_crystal_size_min 0.164
_refine_diff_density_max 0.217
_refine_diff_density_min -0.182
_refine_diff_density_rms 0.037
_refine_ls_abs_structure_details
;
 Flack x determined using 2078 quotients [(I+)-(I-)]/[(I+)+(I-)]
 (Parsons, Flack and Wagner, Acta Cryst. B69 (2013) 249-259).
;
_refine_ls_abs_structure_Flack -0.01(6)
_refine_ls_extinction_method none
_refine_ls_goodness_of_fit_ref 1.074
_refine_ls_hydrogen_treatment constr
_refine_ls_matrix_type full
_refine_ls_number_parameters 359
_refine_ls_number_reflns 5306
_refine_ls_number_restraints 230
_refine_ls_restrained_S_all 1.059
_refine_ls_R_factor_all 0.0391
_refine_ls_R_factor_gt 0.0360
_refine_ls_shift/su_max 0.001
_refine_ls_shift/su_mean 0.000
_refine_ls_structure_factor_coef Fsqd
_refine_ls_weighting_details 'w=1/[\s^2^(Fo^2^)+(0.0404P)^2^+1.1410P] where P=(Fo^2^+2Fc^2^)/3'
_refine_ls_weighting_scheme calc
_refine_ls_wR_factor_gt 0.0872
_refine_ls_wR_factor_ref 0.0891
_reflns_Friedel_coverage 0.769
_reflns_Friedel_fraction_full 0.999
_reflns_Friedel_fraction_max 0.999
_reflns_number_gt 5025
_reflns_number_total 5306
_reflns_threshold_expression 'I > 2\s(I)'
_cod_data_source_file d5fd00048c2.cif
_cod_data_source_block DAL1
_cod_depositor_comments 'Adding full bibliography for 1574922--1574925.cif.'
_cod_database_code 1574924
_shelx_shelxl_version_number 2019/3
_shelx_space_group_comment
;
The symmetry employed for this shelxl refinement is uniquely defined
by the following loop, which should always be used as a source of
symmetry information in preference to the above space-group names.
They are only intended as comments.
;
_shelx_estimated_absorpt_t_min 0.975
_shelx_estimated_absorpt_t_max 0.983

loop_
_space_group_symop_operation_xyz
'x, y, z'
'x+1/2, -y+1/2, -z'
'-x, y+1/2, -z+1/2'
'-x+1/2, -y, z+1/2'

loop_
_atom_site_label
_atom_site_type_symbol
_atom_site_fract_x
_atom_site_fract_y
_atom_site_fract_z
_atom_site_U_iso_or_equiv
_atom_site_adp_type
_atom_site_occupancy
_atom_site_site_symmetry_order
_atom_site_calc_flag
_atom_site_refinement_flags_posn
_atom_site_refinement_flags_adp
_atom_site_refinement_flags_occupancy
_atom_site_disorder_assembly
_atom_site_disorder_group
Al1 Al 0.85434(8) 0.55765(5) 0.86116(4) 0.01768(17) Uani 1 1 d . . . . .
C1 C 0.4383(3) 0.65132(17) 0.89709(12) 0.0200(5) Uani 1 1 d . . . . .
H1 H 0.404760 0.594768 0.881643 0.024 Uiso 1 1 calc R U . . .
C2 C 0.3762(3) 0.69059(18) 0.95184(13) 0.0233(6) Uani 1 1 d . . . . .
H2 H 0.300706 0.660355 0.973494 0.028 Uiso 1 1 calc R U . . .
C3 C 0.4224(3) 0.77273(18) 0.97525(12) 0.0248(6) Uani 1 1 d . . . . .
H3 H 0.378585 0.799300 1.012459 0.030 Uiso 1 1 calc R U . . .
C4 C 0.5339(3) 0.81621(17) 0.94370(12) 0.0225(6) Uani 1 1 d . . . . .
H4 H 0.566645 0.872827 0.959393 0.027 Uiso 1 1 calc R U . . .
C5 C 0.5974(3) 0.77712(17) 0.88939(13) 0.0198(5) Uani 1 1 d . . . . .
H5 H 0.674499 0.806932 0.868633 0.024 Uiso 1 1 calc R U . . .
C6 C 0.5497(3) 0.69438(15) 0.86464(12) 0.0158(5) Uani 1 1 d . . . . .
C7 C 0.6280(2) 0.65753(15) 0.80391(11) 0.0150(5) Uani 1 1 d . . . . .
C8 C 0.6132(3) 0.72350(16) 0.74637(12) 0.0177(5) Uani 1 1 d . . . . .
C9 C 0.7181(3) 0.72757(19) 0.69879(14) 0.0256(6) Uani 1 1 d . . . . .
H9 H 0.801820 0.692496 0.703789 0.031 Uiso 1 1 calc R U . . .
C10 C 0.7027(3) 0.7819(2) 0.64415(15) 0.0359(7) Uani 1 1 d . . . . .
H10 H 0.776269 0.784385 0.612370 0.043 Uiso 1 1 calc R U . . .
C11 C 0.5806(4) 0.83300(19) 0.63542(15) 0.0360(7) Uani 1 1 d . . . . .
H11 H 0.569781 0.869910 0.597703 0.043 Uiso 1 1 calc R U . . .
C12 C 0.4751(3) 0.82942(18) 0.68219(14) 0.0281(6) Uani 1 1 d . . . . .
H12 H 0.390532 0.863307 0.676272 0.034 Uiso 1 1 calc R U . . .
C13 C 0.4917(3) 0.77660(17) 0.73794(13) 0.0215(6) Uani 1 1 d . . . . .
H13 H 0.419876 0.776526 0.770604 0.026 Uiso 1 1 calc R U . . .
C14 C 0.5675(2) 0.56275(16) 0.78343(11) 0.0154(5) Uani 1 1 d . . . . .
H14 H 0.568565 0.522317 0.822634 0.019 Uiso 1 1 calc R U . . .
C15 C 0.4174(3) 0.56066(18) 0.75298(12) 0.0198(5) Uani 1 1 d . . . . .
H15A H 0.366517 0.505090 0.766093 0.024 Uiso 1 1 calc R U . . .
H15B H 0.361451 0.613538 0.767490 0.024 Uiso 1 1 calc R U . . .
C16 C 0.4392(3) 0.56288(18) 0.67874(13) 0.0231(5) Uani 1 1 d . . . . .
H16A H 0.359404 0.533066 0.655829 0.028 Uiso 1 1 calc R U . . .
H16B H 0.447352 0.625738 0.662814 0.028 Uiso 1 1 calc R U . . .
C17 C 0.5776(3) 0.51142(17) 0.66773(13) 0.0221(6) Uani 1 1 d . . . . .
H17A H 0.558729 0.447291 0.657433 0.026 Uiso 1 1 calc R U . . .
H17B H 0.632989 0.538453 0.631491 0.026 Uiso 1 1 calc R U . . .
C18 C 0.7698(3) 0.47210(16) 0.74316(12) 0.0169(5) Uani 1 1 d . . . . .
C19 C 0.9454(3) 0.36758(18) 0.69479(13) 0.0251(6) Uani 1 1 d . . . . .
C20 C 0.9506(3) 0.3308(2) 0.62540(15) 0.0342(7) Uani 1 1 d . . . . .
H20A H 1.032266 0.290354 0.620851 0.051 Uiso 1 1 calc R U . . .
H20B H 0.863082 0.297352 0.616210 0.051 Uiso 1 1 calc R U . . .
H20C H 0.959698 0.380871 0.594374 0.051 Uiso 1 1 calc R U . . .
C21 C 0.9225(3) 0.29194(19) 0.74391(16) 0.0325(7) Uani 1 1 d . . . . .
H21A H 1.007220 0.253682 0.745517 0.049 Uiso 1 1 calc R U . . .
H21B H 0.904899 0.317727 0.787361 0.049 Uiso 1 1 calc R U . . .
H21C H 0.840539 0.255640 0.730535 0.049 Uiso 1 1 calc R U . . .
C22 C 1.0754(3) 0.4241(2) 0.71002(16) 0.0325(7) Uani 1 1 d . . . . .
H22A H 1.159348 0.385161 0.711772 0.049 Uiso 1 1 calc R U . . .
H22B H 1.088171 0.469654 0.675719 0.049 Uiso 1 1 calc R U . . .
H22C H 1.062760 0.454099 0.752400 0.049 Uiso 1 1 calc R U . . .
C23 C 1.0609(3) 0.57588(18) 0.86444(15) 0.0278(6) Uani 1 1 d . . . . .
H23A H 1.105186 0.525425 0.887748 0.042 Uiso 1 1 calc R U . . .
H23B H 1.098550 0.578974 0.819755 0.042 Uiso 1 1 calc R U . . .
H23C H 1.081845 0.632330 0.887459 0.042 Uiso 1 1 calc R U . . .
C24 C 0.7607(3) 0.5111(2) 0.94062(14) 0.0305(6) Uani 1 1 d . . . . .
H24A H 0.816988 0.461424 0.958827 0.046 Uiso 1 1 calc R U . . .
H24B H 0.753041 0.559458 0.973113 0.046 Uiso 1 1 calc R U . . .
H24C H 0.665691 0.489102 0.929426 0.046 Uiso 1 1 calc R U . . .
N1 N 0.6540(2) 0.52032(13) 0.73077(10) 0.0172(4) Uani 1 1 d . . . . .
O1 O 0.81607(18) 0.42660(12) 0.69197(9) 0.0220(4) Uani 1 1 d . . . . .
O2 O 0.82906(18) 0.46725(11) 0.79850(8) 0.0186(4) Uani 1 1 d . . . . .
O3 O 0.77281(17) 0.64758(11) 0.81949(8) 0.0175(4) Uani 1 1 d . . . . .
C25 C 0.6053(5) 0.8771(3) 0.4422(2) 0.0400(16) Uani 0.607(7) 1 d DG U P A 1
C26 C 0.6779(8) 0.7963(3) 0.4342(2) 0.061(3) Uani 0.607(7) 1 d G U P A 1
H26 H 0.633039 0.746777 0.413072 0.073 Uiso 0.607(7) 1 calc R U P A 1
C27 C 0.8163(8) 0.7878(4) 0.4570(3) 0.078(3) Uani 0.607(7) 1 d G U P A 1
H27 H 0.865913 0.732542 0.451522 0.094 Uiso 0.607(7) 1 calc R U P A 1
C28 C 0.8820(5) 0.8602(5) 0.4878(3) 0.082(4) Uani 0.607(7) 1 d G U P A 1
H28 H 0.976525 0.854410 0.503455 0.099 Uiso 0.607(7) 1 calc R U P A 1
C29 C 0.8094(6) 0.9410(4) 0.4959(2) 0.064(3) Uani 0.607(7) 1 d G U P A 1
H29 H 0.854264 0.990514 0.516938 0.077 Uiso 0.607(7) 1 calc R U P A 1
C30 C 0.6710(5) 0.9495(2) 0.4730(2) 0.036(2) Uani 0.607(7) 1 d G U P A 1
H30 H 0.621389 1.004751 0.478488 0.043 Uiso 0.607(7) 1 calc R U P A 1
C31 C 0.4531(11) 0.8888(8) 0.4178(5) 0.086(4) Uani 0.607(7) 1 d D U P A 1
H31A H 0.420262 0.949949 0.427842 0.129 Uiso 0.607(7) 1 calc R U P A 1
H31B H 0.449991 0.879064 0.370343 0.129 Uiso 0.607(7) 1 calc R U P A 1
H31C H 0.391452 0.844822 0.439600 0.129 Uiso 0.607(7) 1 calc R U P A 1
C25' C 0.7935(8) 0.8700(5) 0.4711(3) 0.040(2) Uani 0.393(7) 1 d DG U P A 2
C26' C 0.7259(8) 0.8034(4) 0.4348(4) 0.042(3) Uani 0.393(7) 1 d G U P A 2
H26' H 0.776082 0.750555 0.422415 0.050 Uiso 0.393(7) 1 calc R U P A 2
C27' C 0.5848(8) 0.8142(5) 0.4165(4) 0.070(4) Uani 0.393(7) 1 d G U P A 2
H27' H 0.538557 0.768713 0.391669 0.084 Uiso 0.393(7) 1 calc R U P A 2
C28' C 0.5113(8) 0.8916(6) 0.4346(4) 0.053(3) Uani 0.393(7) 1 d G U P A 2
H28' H 0.414898 0.898994 0.422114 0.064 Uiso 0.393(7) 1 calc R U P A 2
C29' C 0.5790(10) 0.9582(4) 0.4709(3) 0.049(3) Uani 0.393(7) 1 d G U P A 2
H29' H 0.528763 1.011116 0.483306 0.059 Uiso 0.393(7) 1 calc R U P A 2
C30' C 0.7201(10) 0.9474(4) 0.4892(3) 0.036(2) Uani 0.393(7) 1 d G U P A 2
H30' H 0.766287 0.992959 0.514053 0.043 Uiso 0.393(7) 1 calc R U P A 2
C31' C 0.9457(13) 0.8610(11) 0.4909(8) 0.058(4) Uani 0.393(7) 1 d D U P A 2
H31D H 0.974405 0.914210 0.516058 0.087 Uiso 0.393(7) 1 calc R U P A 2
H31E H 0.957408 0.806852 0.517915 0.087 Uiso 0.393(7) 1 calc R U P A 2
H31F H 1.005051 0.855885 0.451633 0.087 Uiso 0.393(7) 1 calc R U P A 2

loop_
_atom_site_aniso_label
_atom_site_aniso_U_11
_atom_site_aniso_U_22
_atom_site_aniso_U_33
_atom_site_aniso_U_23
_atom_site_aniso_U_13
_atom_site_aniso_U_12
Al1 0.0160(4) 0.0164(3) 0.0206(3) -0.0021(3) -0.0030(3) -0.0003(3)
C1 0.0186(13) 0.0184(12) 0.0230(13) -0.0020(10) -0.0001(11) -0.0017(11)
C2 0.0204(13) 0.0282(13) 0.0213(12) 0.0022(11) 0.0035(11) 0.0027(11)
C3 0.0296(15) 0.0282(14) 0.0167(12) -0.0038(11) -0.0026(11) 0.0114(12)
C4 0.0299(14) 0.0174(12) 0.0204(13) -0.0015(10) -0.0078(12) 0.0037(11)
C5 0.0200(13) 0.0175(12) 0.0220(12) 0.0019(10) -0.0040(10) -0.0003(10)
C6 0.0155(11) 0.0136(11) 0.0183(11) 0.0019(10) -0.0032(10) 0.0033(9)
C7 0.0125(11) 0.0130(11) 0.0195(12) -0.0019(9) -0.0007(10) -0.0016(9)
C8 0.0188(13) 0.0142(11) 0.0203(12) -0.0029(10) -0.0012(10) -0.0032(9)
C9 0.0217(13) 0.0273(14) 0.0277(14) 0.0019(12) -0.0003(11) -0.0043(12)
C10 0.0356(16) 0.0436(18) 0.0285(15) 0.0080(14) 0.0092(13) -0.0065(14)
C11 0.053(2) 0.0274(15) 0.0279(15) 0.0096(13) -0.0007(15) -0.0021(14)
C12 0.0402(17) 0.0158(12) 0.0285(14) -0.0005(11) -0.0060(13) 0.0025(12)
C13 0.0252(14) 0.0154(12) 0.0240(14) -0.0015(10) 0.0022(11) 0.0005(10)
C14 0.0145(11) 0.0136(11) 0.0182(11) -0.0021(9) 0.0015(9) 0.0010(10)
C15 0.0136(11) 0.0185(11) 0.0274(13) -0.0011(10) -0.0017(10) -0.0018(10)
C16 0.0202(13) 0.0239(13) 0.0252(13) -0.0029(11) -0.0081(11) 0.0002(11)
C17 0.0223(14) 0.0235(13) 0.0204(13) -0.0052(10) -0.0039(11) -0.0011(11)
C18 0.0171(12) 0.0125(11) 0.0210(12) -0.0018(10) -0.0001(10) -0.0032(9)
C19 0.0186(13) 0.0239(13) 0.0329(15) -0.0075(12) 0.0025(12) 0.0078(11)
C20 0.0323(16) 0.0318(15) 0.0385(17) -0.0134(13) 0.0042(14) 0.0101(13)
C21 0.0270(15) 0.0243(14) 0.0462(18) -0.0012(13) 0.0008(14) 0.0113(12)
C22 0.0205(14) 0.0344(16) 0.0426(17) -0.0110(13) 0.0035(13) 0.0027(13)
C23 0.0184(13) 0.0228(13) 0.0421(16) -0.0050(12) -0.0093(13) 0.0019(10)
C24 0.0382(16) 0.0306(15) 0.0229(14) 0.0009(12) 0.0014(13) -0.0028(13)
N1 0.0168(10) 0.0156(10) 0.0192(10) -0.0033(8) 0.0000(9) -0.0001(9)
O1 0.0198(9) 0.0215(9) 0.0245(9) -0.0072(7) -0.0015(7) 0.0059(7)
O2 0.0181(9) 0.0145(8) 0.0232(9) -0.0030(7) -0.0031(7) 0.0024(7)
O3 0.0121(8) 0.0159(8) 0.0246(9) -0.0006(7) -0.0002(7) 0.0004(7)
C25 0.049(4) 0.041(3) 0.031(3) 0.004(3) 0.006(3) -0.016(3)
C26 0.110(9) 0.039(4) 0.034(4) -0.004(3) 0.022(5) -0.016(5)
C27 0.108(8) 0.084(6) 0.042(4) 0.028(4) 0.037(5) 0.042(6)
C28 0.068(10) 0.130(10) 0.048(5) 0.062(6) 0.007(6) -0.003(7)
C29 0.080(6) 0.077(5) 0.036(3) 0.027(3) -0.020(3) -0.049(5)
C30 0.060(6) 0.0259(18) 0.022(3) 0.0003(18) 0.001(3) -0.009(3)
C31 0.078(7) 0.106(7) 0.074(6) 0.029(6) -0.025(5) -0.040(6)
C25' 0.048(6) 0.056(6) 0.017(4) 0.006(4) 0.000(4) -0.012(5)
C26' 0.040(6) 0.031(6) 0.054(7) -0.020(5) 0.019(5) -0.024(5)
C27' 0.060(7) 0.078(8) 0.071(8) -0.043(7) 0.027(6) -0.029(7)
C28' 0.053(9) 0.085(8) 0.021(5) -0.005(5) 0.006(6) -0.006(7)
C29' 0.058(7) 0.056(6) 0.034(5) 0.014(4) 0.006(5) 0.010(6)
C30' 0.060(6) 0.0259(18) 0.022(3) 0.0003(18) 0.001(3) -0.009(3)
C31' 0.042(9) 0.085(9) 0.048(6) -0.001(6) 0.005(6) -0.007(6)

loop_
_atom_type_symbol
_atom_type_description
_atom_type_scat_dispersion_real
_atom_type_scat_dispersion_imag
_atom_type_scat_source
C C 0.0033 0.0016 'International Tables Vol C Tables 4.2.6.8 and 6.1.1.4'
H H 0.0000 0.0000 'International Tables Vol C Tables 4.2.6.8 and 6.1.1.4'
N N 0.0061 0.0033 'International Tables Vol C Tables 4.2.6.8 and 6.1.1.4'
O O 0.0106 0.0060 'International Tables Vol C Tables 4.2.6.8 and 6.1.1.4'
Al Al 0.0645 0.0514 'International Tables Vol C Tables 4.2.6.8 and 6.1.1.4'

loop_
_geom_angle_atom_site_label_1
_geom_angle_atom_site_label_2
_geom_angle_atom_site_label_3
_geom_angle
_geom_angle_site_symmetry_1
_geom_angle_site_symmetry_3
_geom_angle_publ_flag
O3 Al1 O2 99.04(8) . . ?
O3 Al1 C23 110.16(11) . . ?
O2 Al1 C23 104.37(10) . . ?
O3 Al1 C24 117.93(11) . . ?
O2 Al1 C24 104.77(11) . . ?
C23 Al1 C24 117.58(13) . . ?
C2 C1 C6 120.5(2) . . ?
C2 C1 H1 119.8 . . ?
C6 C1 H1 119.8 . . ?
C3 C2 C1 121.1(3) . . ?
C3 C2 H2 119.5 . . ?
C1 C2 H2 119.5 . . ?
C2 C3 C4 119.2(2) . . ?
C2 C3 H3 120.4 . . ?
C4 C3 H3 120.4 . . ?
C5 C4 C3 120.2(2) . . ?
C5 C4 H4 119.9 . . ?
C3 C4 H4 119.9 . . ?
C4 C5 C6 121.1(2) . . ?
C4 C5 H5 119.5 . . ?
C6 C5 H5 119.5 . . ?
C1 C6 C5 118.1(2) . . ?
C1 C6 C7 125.4(2) . . ?
C5 C6 C7 116.5(2) . . ?
O3 C7 C8 109.12(19) . . ?
O3 C7 C6 108.61(18) . . ?
C8 C7 C6 110.23(19) . . ?
O3 C7 C14 108.52(18) . . ?
C8 C7 C14 109.44(19) . . ?
C6 C7 C14 110.88(18) . . ?
C9 C8 C13 118.2(2) . . ?
C9 C8 C7 119.9(2) . . ?
C13 C8 C7 121.8(2) . . ?
C10 C9 C8 121.0(3) . . ?
C10 C9 H9 119.5 . . ?
C8 C9 H9 119.5 . . ?
C9 C10 C11 120.5(3) . . ?
C9 C10 H10 119.7 . . ?
C11 C10 H10 119.7 . . ?
C12 C11 C10 119.1(3) . . ?
C12 C11 H11 120.4 . . ?
C10 C11 H11 120.4 . . ?
C11 C12 C13 120.5(3) . . ?
C11 C12 H12 119.7 . . ?
C13 C12 H12 119.7 . . ?
C12 C13 C8 120.6(3) . . ?
C12 C13 H13 119.7 . . ?
C8 C13 H13 119.7 . . ?
N1 C14 C15 101.66(18) . . ?
N1 C14 C7 111.78(19) . . ?
C15 C14 C7 117.17(19) . . ?
N1 C14 H14 108.6 . . ?
C15 C14 H14 108.6 . . ?
C7 C14 H14 108.6 . . ?
C16 C15 C14 105.9(2) . . ?
C16 C15 H15A 110.5 . . ?
C14 C15 H15A 110.5 . . ?
C16 C15 H15B 110.5 . . ?
C14 C15 H15B 110.5 . . ?
H15A C15 H15B 108.7 . . ?
C17 C16 C15 104.5(2) . . ?
C17 C16 H16A 110.9 . . ?
C15 C16 H16A 110.9 . . ?
C17 C16 H16B 110.9 . . ?
C15 C16 H16B 110.9 . . ?
H16A C16 H16B 108.9 . . ?
N1 C17 C16 104.0(2) . . ?
N1 C17 H17A 111.0 . . ?
C16 C17 H17A 111.0 . . ?
N1 C17 H17B 111.0 . . ?
C16 C17 H17B 111.0 . . ?
H17A C17 H17B 109.0 . . ?
O2 C18 O1 122.3(2) . . ?
O2 C18 N1 124.4(2) . . ?
O1 C18 N1 113.3(2) . . ?
O1 C19 C22 109.9(2) . . ?
O1 C19 C20 101.5(2) . . ?
C22 C19 C20 111.3(2) . . ?
O1 C19 C21 109.9(2) . . ?
C22 C19 C21 112.8(2) . . ?
C20 C19 C21 110.8(2) . . ?
C19 C20 H20A 109.5 . . ?
C19 C20 H20B 109.5 . . ?
H20A C20 H20B 109.5 . . ?
C19 C20 H20C 109.5 . . ?
H20A C20 H20C 109.5 . . ?
H20B C20 H20C 109.5 . . ?
C19 C21 H21A 109.5 . . ?
C19 C21 H21B 109.5 . . ?
H21A C21 H21B 109.5 . . ?
C19 C21 H21C 109.5 . . ?
H21A C21 H21C 109.5 . . ?
H21B C21 H21C 109.5 . . ?
C19 C22 H22A 109.5 . . ?
C19 C22 H22B 109.5 . . ?
H22A C22 H22B 109.5 . . ?
C19 C22 H22C 109.5 . . ?
H22A C22 H22C 109.5 . . ?
H22B C22 H22C 109.5 . . ?
Al1 C23 H23A 109.5 . . ?
Al1 C23 H23B 109.5 . . ?
H23A C23 H23B 109.5 . . ?
Al1 C23 H23C 109.5 . . ?
H23A C23 H23C 109.5 . . ?
H23B C23 H23C 109.5 . . ?
Al1 C24 H24A 109.5 . . ?
Al1 C24 H24B 109.5 . . ?
H24A C24 H24B 109.5 . . ?
Al1 C24 H24C 109.5 . . ?
H24A C24 H24C 109.5 . . ?
H24B C24 H24C 109.5 . . ?
C18 N1 C17 121.1(2) . . ?
C18 N1 C14 122.6(2) . . ?
C17 N1 C14 113.56(19) . . ?
C18 O1 C19 122.45(19) . . ?
C18 O2 Al1 128.93(16) . . ?
C7 O3 Al1 127.72(15) . . ?
C26 C25 C30 120.0 . . ?
C26 C25 C31 121.4(6) . . ?
C30 C25 C31 118.6(6) . . ?
C27 C26 C25 120.0 . . ?
C27 C26 H26 120.0 . . ?
C25 C26 H26 120.0 . . ?
C26 C27 C28 120.0 . . ?
C26 C27 H27 120.0 . . ?
C28 C27 H27 120.0 . . ?
C27 C28 C29 120.0 . . ?
C27 C28 H28 120.0 . . ?
C29 C28 H28 120.0 . . ?
C30 C29 C28 120.0 . . ?
C30 C29 H29 120.0 . . ?
C28 C29 H29 120.0 . . ?
C29 C30 C25 120.0 . . ?
C29 C30 H30 120.0 . . ?
C25 C30 H30 120.0 . . ?
C25 C31 H31A 109.5 . . ?
C25 C31 H31B 109.5 . . ?
H31A C31 H31B 109.5 . . ?
C25 C31 H31C 109.5 . . ?
H31A C31 H31C 109.5 . . ?
H31B C31 H31C 109.5 . . ?
C26' C25' C30' 120.0 . . ?
C26' C25' C31' 121.3(8) . . ?
C30' C25' C31' 118.7(8) . . ?
C25' C26' C27' 120.0 . . ?
C25' C26' H26' 120.0 . . ?
C27' C26' H26' 120.0 . . ?
C28' C27' C26' 120.0 . . ?
C28' C27' H27' 120.0 . . ?
C26' C27' H27' 120.0 . . ?
C27' C28' C29' 120.0 . . ?
C27' C28' H28' 120.0 . . ?
C29' C28' H28' 120.0 . . ?
C30' C29' C28' 120.0 . . ?
C30' C29' H29' 120.0 . . ?
C28' C29' H29' 120.0 . . ?
C29' C30' C25' 120.0 . . ?
C29' C30' H30' 120.0 . . ?
C25' C30' H30' 120.0 . . ?
C25' C31' H31D 109.5 . . ?
C25' C31' H31E 109.5 . . ?
H31D C31' H31E 109.5 . . ?
C25' C31' H31F 109.5 . . ?
H31D C31' H31F 109.5 . . ?
H31E C31' H31F 109.5 . . ?

loop_
_geom_bond_atom_site_label_1
_geom_bond_atom_site_label_2
_geom_bond_distance
_geom_bond_site_symmetry_2
_geom_bond_publ_flag
Al1 O3 1.7584(18) . ?
Al1 O2 1.8681(18) . ?
Al1 C23 1.966(3) . ?
Al1 C24 1.971(3) . ?
C1 C2 1.390(4) . ?
C1 C6 1.395(4) . ?
C1 H1 0.9500 . ?
C2 C3 1.379(4) . ?
C2 H2 0.9500 . ?
C3 C4 1.391(4) . ?
C3 H3 0.9500 . ?
C4 C5 1.387(4) . ?
C4 H4 0.9500 . ?
C5 C6 1.401(3) . ?
C5 H5 0.9500 . ?
C6 C7 1.543(3) . ?
C7 O3 1.408(3) . ?
C7 C8 1.535(3) . ?
C7 C14 1.573(3) . ?
C8 C9 1.387(4) . ?
C8 C13 1.401(4) . ?
C9 C10 1.384(4) . ?
C9 H9 0.9500 . ?
C10 C11 1.389(5) . ?
C10 H10 0.9500 . ?
C11 C12 1.379(4) . ?
C11 H11 0.9500 . ?
C12 C13 1.390(4) . ?
C12 H12 0.9500 . ?
C13 H13 0.9500 . ?
C14 N1 1.488(3) . ?
C14 C15 1.545(3) . ?
C14 H14 1.0000 . ?
C15 C16 1.530(4) . ?
C15 H15A 0.9900 . ?
C15 H15B 0.9900 . ?
C16 C17 1.527(4) . ?
C16 H16A 0.9900 . ?
C16 H16B 0.9900 . ?
C17 N1 1.480(3) . ?
C17 H17A 0.9900 . ?
C17 H17B 0.9900 . ?
C18 O2 1.262(3) . ?
C18 O1 1.318(3) . ?
C18 N1 1.329(3) . ?
C19 O1 1.501(3) . ?
C19 C22 1.517(4) . ?
C19 C20 1.519(4) . ?
C19 C21 1.520(4) . ?
C20 H20A 0.9800 . ?
C20 H20B 0.9800 . ?
C20 H20C 0.9800 . ?
C21 H21A 0.9800 . ?
C21 H21B 0.9800 . ?
C21 H21C 0.9800 . ?
C22 H22A 0.9800 . ?
C22 H22B 0.9800 . ?
C22 H22C 0.9800 . ?
C23 H23A 0.9800 . ?
C23 H23B 0.9800 . ?
C23 H23C 0.9800 . ?
C24 H24A 0.9800 . ?
C24 H24B 0.9800 . ?
C24 H24C 0.9800 . ?
C25 C26 1.3900 . ?
C25 C30 1.3900 . ?
C25 C31 1.528(10) . ?
C26 C27 1.3900 . ?
C26 H26 0.9500 . ?
C27 C28 1.3900 . ?
C27 H27 0.9500 . ?
C28 C29 1.3900 . ?
C28 H28 0.9500 . ?
C29 C30 1.3900 . ?
C29 H29 0.9500 . ?
C30 H30 0.9500 . ?
C31 H31A 0.9800 . ?
C31 H31B 0.9800 . ?
C31 H31C 0.9800 . ?
C25' C26' 1.3900 . ?
C25' C30' 1.3900 . ?
C25' C31' 1.496(13) . ?
C26' C27' 1.3900 . ?
C26' H26' 0.9500 . ?
C27' C28' 1.3900 . ?
C27' H27' 0.9500 . ?
C28' C29' 1.3900 . ?
C28' H28' 0.9500 . ?
C29' C30' 1.3900 . ?
C29' H29' 0.9500 . ?
C30' H30' 0.9500 . ?
C31' H31D 0.9800 . ?
C31' H31E 0.9800 . ?
C31' H31F 0.9800 . ?

loop_
_geom_hbond_atom_site_label_D
_geom_hbond_atom_site_label_H
_geom_hbond_atom_site_label_A
_geom_hbond_distance_DH
_geom_hbond_distance_HA
_geom_hbond_distance_DA
_geom_hbond_angle_DHA
_geom_hbond_site_symmetry_A
_geom_hbond_publ_flag
C21 H21B O2 0.98 2.34 2.962(3) 120.6 . yes
C22 H22C O2 0.98 2.40 3.010(3) 119.6 . yes

loop_
_geom_torsion_atom_site_label_1
_geom_torsion_atom_site_label_2
_geom_torsion_atom_site_label_3
_geom_torsion_atom_site_label_4
_geom_torsion
_geom_torsion_site_symmetry_1
_geom_torsion_site_symmetry_2
_geom_torsion_site_symmetry_3
_geom_torsion_site_symmetry_4
_geom_torsion_publ_flag
C6 C1 C2 C3 0.2(4) . . . . ?
C1 C2 C3 C4 -0.6(4) . . . . ?
C2 C3 C4 C5 0.0(4) . . . . ?
C3 C4 C5 C6 1.0(4) . . . . ?
C2 C1 C6 C5 0.8(4) . . . . ?
C2 C1 C6 C7 179.5(2) . . . . ?
C4 C5 C6 C1 -1.4(4) . . . . ?
C4 C5 C6 C7 179.8(2) . . . . ?
C1 C6 C7 O3 -120.2(2) . . . . ?
C5 C6 C7 O3 58.5(3) . . . . ?
C1 C6 C7 C8 120.3(3) . . . . ?
C5 C6 C7 C8 -61.0(3) . . . . ?
C1 C6 C7 C14 -1.0(3) . . . . ?
C5 C6 C7 C14 177.7(2) . . . . ?
O3 C7 C8 C9 32.5(3) . . . . ?
C6 C7 C8 C9 151.7(2) . . . . ?
C14 C7 C8 C9 -86.1(3) . . . . ?
O3 C7 C8 C13 -151.6(2) . . . . ?
C6 C7 C8 C13 -32.4(3) . . . . ?
C14 C7 C8 C13 89.8(3) . . . . ?
C13 C8 C9 C10 -0.6(4) . . . . ?
C7 C8 C9 C10 175.5(3) . . . . ?
C8 C9 C10 C11 -0.8(5) . . . . ?
C9 C10 C11 C12 0.5(5) . . . . ?
C10 C11 C12 C13 1.1(4) . . . . ?
C11 C12 C13 C8 -2.4(4) . . . . ?
C9 C8 C13 C12 2.2(4) . . . . ?
C7 C8 C13 C12 -173.9(2) . . . . ?
O3 C7 C14 N1 -53.1(2) . . . . ?
C8 C7 C14 N1 65.9(2) . . . . ?
C6 C7 C14 N1 -172.26(18) . . . . ?
O3 C7 C14 C15 -169.78(19) . . . . ?
C8 C7 C14 C15 -50.8(3) . . . . ?
C6 C7 C14 C15 71.0(3) . . . . ?
N1 C14 C15 C16 -27.5(2) . . . . ?
C7 C14 C15 C16 94.7(2) . . . . ?
C14 C15 C16 C17 33.0(3) . . . . ?
C15 C16 C17 N1 -24.5(3) . . . . ?
O2 C18 N1 C17 -170.2(2) . . . . ?
O1 C18 N1 C17 7.9(3) . . . . ?
O2 C18 N1 C14 -10.0(4) . . . . ?
O1 C18 N1 C14 168.1(2) . . . . ?
C16 C17 N1 C18 169.4(2) . . . . ?
C16 C17 N1 C14 7.6(3) . . . . ?
C15 C14 N1 C18 -149.2(2) . . . . ?
C7 C14 N1 C18 85.0(3) . . . . ?
C15 C14 N1 C17 12.3(2) . . . . ?
C7 C14 N1 C17 -113.4(2) . . . . ?
O2 C18 O1 C19 -1.9(3) . . . . ?
N1 C18 O1 C19 -180.0(2) . . . . ?
C22 C19 O1 C18 -62.9(3) . . . . ?
C20 C19 O1 C18 179.1(2) . . . . ?
C21 C19 O1 C18 61.8(3) . . . . ?
O1 C18 O2 Al1 144.04(18) . . . . ?
N1 C18 O2 Al1 -38.1(3) . . . . ?
O3 Al1 O2 C18 -0.2(2) . . . . ?
C23 Al1 O2 C18 -113.9(2) . . . . ?
C24 Al1 O2 C18 122.0(2) . . . . ?
C8 C7 O3 Al1 -157.97(15) . . . . ?
C6 C7 O3 Al1 81.8(2) . . . . ?
C14 C7 O3 Al1 -38.8(3) . . . . ?
O2 Al1 O3 C7 67.5(2) . . . . ?
C23 Al1 O3 C7 176.52(19) . . . . ?
C24 Al1 O3 C7 -44.6(2) . . . . ?
C30 C25 C26 C27 0.0 . . . . ?
C31 C25 C26 C27 -179.9(6) . . . . ?
C25 C26 C27 C28 0.0 . . . . ?
C26 C27 C28 C29 0.0 . . . . ?
C27 C28 C29 C30 0.0 . . . . ?
C28 C29 C30 C25 0.0 . . . . ?
C26 C25 C30 C29 0.0 . . . . ?
C31 C25 C30 C29 179.9(6) . . . . ?
C30' C25' C26' C27' 0.0 . . . . ?
C31' C25' C26' C27' -179.3(10) . . . . ?
C25' C26' C27' C28' 0.0 . . . . ?
C26' C27' C28' C29' 0.0 . . . . ?
C27' C28' C29' C30' 0.0 . . . . ?
C28' C29' C30' C25' 0.0 . . . . ?
C26' C25' C30' C29' 0.0 . . . . ?
C31' C25' C30' C29' 179.3(10) . . . . ?
